data_7702362
loop_
_publ_author_name
'Deeming, Antony J.'
'Shinhmar, Mukesh K.'
'Arce, Alejandro J.'
'De Sanctis, Ysaura'

_publ_section_title
;
 Two different types of 2-thienyl bridge in dinuclear manganese and
 rhenium compounds
;
_journal_issue 7
_journal_name_full 'Journal of the Chemical Society, Dalton Transactions'
_journal_page_first 1153
_journal_paper_doi 10.1039/a809845j
_journal_year 1999
_chemical_formula_moiety '[Mn2(PPh2)(C4H3S)(CO)6]'
_chemical_formula_sum 'C22 H13 Mn2 O6 P S'
_chemical_formula_weight 546.23
_chemical_name_systematic
; 
 [Mn2(mu-PPh2)(mu-C4H3S)(CO)6]  (COMPOUND 3 IN DALTON PAPER 8/09845J)
;
_space_group_IT_number 14
_space_group_name_Hall '-P 2yn'
_space_group_name_H-M_alt 'P 1 21/n 1'
_symmetry_cell_setting monoclinic
_symmetry_space_group_name_H-M 'P 1 21/n 1'
_atom_sites_solution_hydrogens geom
_atom_sites_solution_primary direct
_atom_sites_solution_secondary difmap
_audit_creation_method SHELXL
_cell_angle_alpha 90.00
_cell_angle_beta 112.084(13)
_cell_angle_gamma 90.00
_cell_formula_units_Z 4
_cell_length_a 16.217(3)
_cell_length_b 9.1007(12)
_cell_length_c 16.280(3)
_cell_measurement_reflns_used 35
_cell_measurement_temperature 293(2)
_cell_measurement_theta_max 15
_cell_measurement_theta_min 8
_cell_volume 2226.4(7)
_computing_cell_refinement 'SHELXTL PLUS'
_computing_data_collection 'SHELXTL PLUS'
_computing_data_reduction 'SHELXTL PLUS'
_computing_molecular_graphics 'SHELXTL PLUS'
_computing_publication_material 'SHELXL-93 (Sheldrick, 1993)'
_computing_structure_refinement 'SHELXL-93 (Sheldrick, 1993)'
_computing_structure_solution 'SHELXS-86 (Sheldrick, 1990)'
_diffrn_ambient_temperature 293(2)
_diffrn_measurement_device 'Nicolet R3v/m'
_diffrn_measurement_method 'omega-2theta scans'
_diffrn_radiation_monochromator graphite
_diffrn_radiation_source 'fine-focus sealed tube'
_diffrn_radiation_type MoK\a
_diffrn_radiation_wavelength 0.71073
_diffrn_reflns_av_R_equivalents 0.0238
_diffrn_reflns_av_sigmaI/netI 0.0216
_diffrn_reflns_limit_h_max 12
_diffrn_reflns_limit_h_min 0
_diffrn_reflns_limit_k_max 11
_diffrn_reflns_limit_k_min 0
_diffrn_reflns_limit_l_max 19
_diffrn_reflns_limit_l_min -21
_diffrn_reflns_number 4168
_diffrn_reflns_theta_max 27.57
_diffrn_reflns_theta_min 2.61
_diffrn_standards_decay_% 0
_diffrn_standards_interval_count 97
_diffrn_standards_number 3
_exptl_absorpt_coefficient_mu 1.336
_exptl_absorpt_correction_T_max 1.000
_exptl_absorpt_correction_T_min 0.657
_exptl_absorpt_correction_type 'semi-empirical by psi-scans'
_exptl_crystal_colour orange
_exptl_crystal_density_diffrn 1.630
_exptl_crystal_description block
_exptl_crystal_F_000 1096
_exptl_crystal_size_max 0.50
_exptl_crystal_size_mid 0.38
_exptl_crystal_size_min 0.25
_refine_diff_density_max 0.246
_refine_diff_density_min -0.265
_refine_diff_density_rms 0.056
_refine_ls_extinction_method none
_refine_ls_goodness_of_fit_all 1.039
_refine_ls_goodness_of_fit_obs 1.053
_refine_ls_matrix_type full
_refine_ls_number_parameters 289
_refine_ls_number_reflns 3990
_refine_ls_number_restraints 0
_refine_ls_restrained_S_all 1.068
_refine_ls_restrained_S_obs 1.053
_refine_ls_R_factor_all 0.0397
_refine_ls_R_factor_obs 0.0311
_refine_ls_shift/esd_max 0.000
_refine_ls_shift/esd_mean 0.000
_refine_ls_structure_factor_coef Fsqd
_refine_ls_weighting_details 'w=1/[\s^2^(Fo^2^)+(0.0415P)^2^+1.2884P] where P=(Fo^2^+2Fc^2^)/3'
_refine_ls_weighting_scheme calc
_refine_ls_wR_factor_all 0.0850
_refine_ls_wR_factor_obs 0.0766
_reflns_number_observed 3375
_reflns_number_total 3997
_reflns_observed_criterion >2sigma(I)
_cod_data_source_file 809845j.txt
_cod_data_source_block str382
_cod_depositor_comments
;
The following automatic conversions were performed:

data item '_refine_ls_weighting_scheme' value 'calc
w=1/[\s^2^(Fo^2^)+(0.0415P)^2^+1.2884P] where P=(Fo^2^+2Fc^2^)/3' was
changed to 'calc'. A new data item '_refine_ls_weighting_details' was
created with the value set to
'w=1/[\s^2^(Fo^2^)+(0.0415P)^2^+1.2884P] where P=(Fo^2^+2Fc^2^)/3'.

Automatic conversion script
Id: cif_fix_values 6909 2019-04-08 15:41:33Z antanas 
;
_cod_original_cell_volume 2226.4(6)
_cod_original_sg_symbol_H-M P2(1)/n
_cod_database_code 7702362

loop_
_symmetry_equiv_pos_as_xyz
'x, y, z'
'-x+1/2, y+1/2, -z+1/2'
'-x, -y, -z'
'x-1/2, -y-1/2, z-1/2'

loop_
_atom_site_aniso_label
_atom_site_aniso_U_11
_atom_site_aniso_U_22
_atom_site_aniso_U_33
_atom_site_aniso_U_23
_atom_site_aniso_U_13
_atom_site_aniso_U_12
Mn1 0.0334(3) 0.0296(2) 0.0376(2) 0.00248(14) 0.0170(2) 0.0033(2)
Mn2 0.0339(3) 0.0269(2) 0.0353(2) 0.00004(13) 0.0189(2) 0.00025(15)
P 0.0301(5) 0.0293(3) 0.0306(3) 0.0001(2) 0.0155(3) -0.0002(2)
S 0.0570(6) 0.0421(3) 0.0340(3) 0.0038(3) 0.0202(3) -0.0006(3)
C1 0.034(2) 0.0365(13) 0.0351(12) 0.0014(10) 0.0143(11) -0.0043(11)
C2 0.029(2) 0.0388(13) 0.0456(13) 0.0048(11) 0.0121(11) 0.0003(11)
C3 0.036(2) 0.046(2) 0.060(2) 0.0103(13) 0.0099(14) 0.0071(13)
C4 0.051(2) 0.0432(15) 0.0471(15) 0.0140(12) 0.0127(14) 0.0039(13)
C31 0.028(2) 0.0449(14) 0.0364(12) -0.0047(10) 0.0137(10) 0.0033(11)
C32 0.042(2) 0.056(2) 0.0347(12) -0.0025(12) 0.0151(12) -0.0003(13)
C33 0.058(2) 0.093(3) 0.0328(13) -0.0022(15) 0.0178(13) 0.003(2)
C34 0.058(3) 0.099(3) 0.043(2) -0.028(2) 0.005(2) 0.012(2)
C35 0.055(3) 0.068(2) 0.070(2) -0.032(2) 0.008(2) -0.004(2)
C36 0.052(2) 0.050(2) 0.055(2) -0.0120(13) 0.0146(15) -0.0083(14)
C41 0.029(2) 0.0366(13) 0.0394(12) -0.0036(10) 0.0158(11) -0.0029(11)
C42 0.037(3) 0.075(2) 0.051(2) 0.0134(15) 0.0193(14) 0.009(2)
C43 0.034(3) 0.095(3) 0.067(2) 0.011(2) 0.021(2) 0.015(2)
C44 0.038(2) 0.082(2) 0.074(2) -0.007(2) 0.033(2) 0.000(2)
C45 0.057(3) 0.076(2) 0.070(2) 0.010(2) 0.045(2) 0.001(2)
C46 0.038(2) 0.057(2) 0.055(2) 0.0117(13) 0.0301(14) 0.0076(14)
C11 0.043(2) 0.051(2) 0.055(2) 0.0001(13) 0.0241(14) 0.0098(14)
O11 0.078(2) 0.101(2) 0.0712(15) -0.0232(14) 0.0398(14) 0.024(2)
C12 0.048(2) 0.0339(14) 0.054(2) 0.0015(11) 0.0239(14) 0.0034(13)
O12 0.070(2) 0.0412(12) 0.103(2) -0.0012(11) 0.0430(15) -0.0127(11)
C21 0.044(2) 0.0395(14) 0.0506(15) 0.0011(12) 0.0258(13) 0.0063(13)
O21 0.076(2) 0.0663(15) 0.0627(14) 0.0165(12) 0.0207(12) 0.0303(13)
C22 0.038(2) 0.0332(13) 0.0477(14) 0.0000(11) 0.0189(12) 0.0028(11)
O22 0.051(2) 0.0417(11) 0.0746(14) -0.0109(10) 0.0171(11) -0.0097(10)
C23 0.042(2) 0.0408(13) 0.0399(13) 0.0087(11) 0.0209(13) 0.0006(12)
O23 0.071(2) 0.089(2) 0.0661(14) 0.0171(13) 0.0510(14) 0.0189(14)
O24 0.082(2) 0.0565(13) 0.0767(15) -0.0136(11) 0.0588(15) -0.0010(12)
C24 0.049(2) 0.0341(13) 0.0439(14) -0.0053(10) 0.0238(13) -0.0022(12)

loop_
_atom_site_label
_atom_site_type_symbol
_atom_site_fract_x
_atom_site_fract_y
_atom_site_fract_z
_atom_site_U_iso_or_equiv
_atom_site_thermal_displace_type
_atom_site_occupancy
_atom_site_calc_flag
_atom_site_refinement_flags
Mn1 Mn 0.35864(3) 0.03687(4) 0.11529(2) 0.03247(12) Uani 1 d .
Mn2 Mn 0.33570(3) 0.41519(4) 0.07246(2) 0.03029(12) Uani 1 d .
P P 0.25487(5) 0.19390(6) 0.02205(4) 0.0288(2) Uani 1 d .
S S 0.37700(5) 0.17970(7) 0.23799(4) 0.0435(2) Uani 1 d .
C1 C 0.4134(2) 0.2554(3) 0.15799(15) 0.0347(6) Uani 1 d .
C2 C 0.4807(2) 0.1641(3) 0.1511(2) 0.0385(6) Uani 1 d .
H2A H 0.5089(2) 0.1830(3) 0.1099(2) 0.080 Uiso 1 d R
C3 C 0.4957(2) 0.0325(3) 0.2038(2) 0.0499(8) Uani 1 d .
H3A H 0.5365(2) -0.0430(3) 0.2024(2) 0.080 Uiso 1 d R
C4 C 0.4419(2) 0.0223(3) 0.2520(2) 0.0489(8) Uani 1 d .
H4A H 0.4416(2) -0.0586(3) 0.2898(2) 0.080 Uiso 1 d R
C31 C 0.2185(2) 0.1520(3) -0.0968(2) 0.0361(6) Uani 1 d .
C32 C 0.2252(2) 0.2497(3) -0.1592(2) 0.0440(7) Uani 1 d .
H32A H 0.2510(2) 0.3447(3) -0.1404(2) 0.080 Uiso 1 d R
C33 C 0.1955(2) 0.2104(4) -0.2483(2) 0.0613(9) Uani 1 d .
H33A H 0.2002(2) 0.2786(4) -0.2913(2) 0.080 Uiso 1 d R
C34 C 0.1585(2) 0.0759(5) -0.2746(2) 0.0707(11) Uani 1 d .
H34A H 0.1384(2) 0.0482(5) -0.3359(2) 0.080 Uiso 1 d R
C35 C 0.1519(2) -0.0211(4) -0.2143(2) 0.0690(11) Uani 1 d .
H35A H 0.1248(2) -0.1151(4) -0.2337(2) 0.080 Uiso 1 d R
C36 C 0.1821(2) 0.0150(3) -0.1252(2) 0.0541(8) Uani 1 d .
H36A H 0.1785(2) -0.0552(3) -0.0827(2) 0.080 Uiso 1 d R
C41 C 0.1461(2) 0.1993(3) 0.0327(2) 0.0341(6) Uani 1 d .
C42 C 0.0765(2) 0.2801(4) -0.0271(2) 0.0538(9) Uani 1 d .
H42A H 0.0857(2) 0.3292(4) -0.0752(2) 0.080 Uiso 1 d R
C43 C -0.0038(3) 0.2934(4) -0.0176(2) 0.0647(10) Uani 1 d .
H43A H -0.0513(3) 0.3493(4) -0.0595(2) 0.080 Uiso 1 d R
C44 C -0.0174(2) 0.2260(4) 0.0515(2) 0.0613(9) Uani 1 d .
H44A H -0.0737(2) 0.2329(4) 0.0580(2) 0.080 Uiso 1 d R
C45 C 0.0507(3) 0.1460(4) 0.1112(2) 0.0616(10) Uani 1 d .
H45A H 0.0421(3) 0.0995(4) 0.1603(2) 0.080 Uiso 1 d R
C46 C 0.1315(2) 0.1325(3) 0.1025(2) 0.0462(8) Uani 1 d .
H46A H 0.1786(2) 0.0770(3) 0.1451(2) 0.080 Uiso 1 d R
C11 C 0.3777(2) -0.0547(3) 0.0276(2) 0.0483(8) Uani 1 d .
O11 O 0.3901(2) -0.1164(3) -0.0278(2) 0.0799(8) Uani 1 d .
C12 C 0.2862(2) -0.1094(3) 0.1171(2) 0.0438(7) Uani 1 d .
O12 O 0.2419(2) -0.2062(2) 0.1193(2) 0.0684(7) Uani 1 d .
C21 C 0.2600(2) 0.5333(3) -0.0128(2) 0.0424(7) Uani 1 d .
O21 O 0.2132(2) 0.6074(3) -0.0664(2) 0.0697(7) Uani 1 d .
C22 C 0.4111(2) 0.5641(3) 0.1301(2) 0.0386(6) Uani 1 d .
O22 O 0.45602(15) 0.6581(2) 0.16613(15) 0.0577(6) Uani 1 d .
C23 C 0.4007(2) 0.3745(3) 0.0036(2) 0.0392(7) Uani 1 d .
O23 O 0.4418(2) 0.3495(3) -0.0376(2) 0.0680(7) Uani 1 d .
O24 O 0.2247(2) 0.4690(2) 0.1795(2) 0.0633(7) Uani 1 d .
C24 C 0.2682(2) 0.4461(3) 0.1401(2) 0.0404(7) Uani 1 d .

loop_
_atom_type_symbol
_atom_type_description
_atom_type_scat_dispersion_real
_atom_type_scat_dispersion_imag
_atom_type_scat_source
C C 0.0033 0.0016 'International Tables Vol C Tables 4.2.6.8 and 6.1.1.4'
H H 0.0000 0.0000 'International Tables Vol C Tables 4.2.6.8 and 6.1.1.4'
O O 0.0106 0.0060 'International Tables Vol C Tables 4.2.6.8 and 6.1.1.4'
P P 0.1023 0.0942 'International Tables Vol C Tables 4.2.6.8 and 6.1.1.4'
S S 0.1246 0.1234 'International Tables Vol C Tables 4.2.6.8 and 6.1.1.4'
Mn Mn 0.3368 0.7283 'International Tables Vol C Tables 4.2.6.8 and 6.1.1.4'

loop_
_geom_angle_atom_site_label_1
_geom_angle_atom_site_label_2
_geom_angle_atom_site_label_3
_geom_angle
_geom_angle_publ_flag
C11 Mn1 C12 88.74(14) ?
C11 Mn1 C4 125.24(13) ?
C12 Mn1 C4 95.67(12) ?
C11 Mn1 C3 94.69(14) ?
C12 Mn1 C3 119.83(12) ?
C4 Mn1 C3 37.62(12) ?
C11 Mn1 C2 92.85(13) ?
C12 Mn1 C2 158.73(11) ?
C4 Mn1 C2 66.26(11) ?
C3 Mn1 C2 38.90(10) ?
C11 Mn1 C1 120.70(13) ?
C12 Mn1 C1 150.06(12) ?
C4 Mn1 C1 72.65(10) ?
C3 Mn1 C1 66.97(11) ?
C2 Mn1 C1 37.75(10) ?
C11 Mn1 P 93.81(10) ?
C12 Mn1 P 98.74(10) ?
C4 Mn1 P 138.57(9) ?
C3 Mn1 P 140.61(8) ?
C2 Mn1 P 102.31(7) ?
C1 Mn1 P 75.65(7) yes
C11 Mn1 S 162.72(11) ?
C12 Mn1 S 106.11(9) ?
C4 Mn1 S 45.99(9) ?
C3 Mn1 S 70.45(9) ?
C2 Mn1 S 70.09(8) ?
C1 Mn1 S 46.05(7) ?
P Mn1 S 92.62(3) ?
C21 Mn2 C22 94.75(12) ?
C21 Mn2 C24 89.09(13) ?
C22 Mn2 C24 90.76(12) ?
C21 Mn2 C23 91.74(12) ?
C22 Mn2 C23 92.05(13) ?
C24 Mn2 C23 177.00(12) ?
C21 Mn2 C1 171.79(11) ?
C22 Mn2 C1 93.15(11) ?
C24 Mn2 C1 93.03(11) ?
C23 Mn2 C1 85.76(11) ?
C21 Mn2 P 96.36(9) ?
C22 Mn2 P 168.77(8) ?
C24 Mn2 P 87.78(8) ?
C23 Mn2 P 89.26(9) ?
C1 Mn2 P 75.81(7) yes
C41 P C31 99.51(12) ?
C41 P Mn1 116.49(8) ?
C31 P Mn1 115.65(9) ?
C41 P Mn2 111.68(8) ?
C31 P Mn2 117.20(9) ?
Mn1 P Mn2 97.32(3) yes
C4 S C1 93.74(14) ?
C4 S Mn1 61.64(10) ?
C1 S Mn1 63.24(8) ?
C2 C1 S 108.2(2) ?
C2 C1 Mn2 130.7(2) ?
S C1 Mn2 118.85(15) ?
C2 C1 Mn1 70.8(2) ?
S C1 Mn1 70.71(9) ?
Mn2 C1 Mn1 110.66(11) yes
C1 C2 C3 114.0(3) ?
C1 C2 Mn1 71.4(2) ?
C3 C2 Mn1 69.6(2) ?
C4 C3 C2 113.1(3) ?
C4 C3 Mn1 70.5(2) ?
C2 C3 Mn1 71.5(2) ?
C3 C4 S 110.5(2) ?
C3 C4 Mn1 71.9(2) ?
S C4 Mn1 72.37(10) ?
C36 C31 C32 118.3(2) ?
C36 C31 P 117.9(2) ?
C32 C31 P 123.8(2) ?
C31 C32 C33 120.5(3) ?
C34 C33 C32 119.9(3) ?
C35 C34 C33 120.3(3) ?
C34 C35 C36 120.8(3) ?
C31 C36 C35 120.2(3) ?
C46 C41 C42 117.6(3) ?
C46 C41 P 122.2(2) ?
C42 C41 P 120.1(2) ?
C43 C42 C41 121.4(3) ?
C44 C43 C42 120.4(3) ?
C43 C44 C45 118.9(3) ?
C44 C45 C46 121.2(3) ?
C45 C46 C41 120.6(3) ?
O11 C11 Mn1 178.5(3) ?
O12 C12 Mn1 177.8(3) ?
O21 C21 Mn2 179.4(3) ?
O22 C22 Mn2 178.2(3) ?
O23 C23 Mn2 178.9(3) ?
O24 C24 Mn2 177.4(3) ?

loop_
_geom_bond_atom_site_label_1
_geom_bond_atom_site_label_2
_geom_bond_distance
_geom_bond_publ_flag
Mn1 C11 1.777(3) yes
Mn1 C12 1.783(3) yes
Mn1 C4 2.130(3) yes
Mn1 C3 2.148(3) yes
Mn1 C2 2.174(3) yes
Mn1 C1 2.182(2) yes
Mn1 P 2.2929(8) yes
Mn1 S 2.3069(8) yes
Mn2 C21 1.819(3) yes
Mn2 C22 1.830(3) yes
Mn2 C24 1.842(3) yes
Mn2 C23 1.842(3) yes
Mn2 C1 2.079(2) yes
Mn2 P 2.3746(8) yes
P C41 1.837(3) ?
P C31 1.838(2) ?
S C4 1.741(3) yes
S C1 1.760(3) yes
C1 C2 1.409(4) yes
C2 C3 1.439(4) yes
C3 C4 1.380(5) yes
C31 C36 1.382(4) ?
C31 C32 1.385(4) ?
C32 C33 1.392(4) ?
C33 C34 1.359(5) ?
C34 C35 1.354(6) ?
C35 C36 1.383(4) ?
C41 C46 1.385(4) ?
C41 C42 1.391(4) ?
C42 C43 1.374(5) ?
C43 C44 1.371(5) ?
C44 C45 1.374(5) ?
C45 C46 1.376(5) ?
C11 O11 1.143(4) ?
C12 O12 1.146(3) ?
C21 O21 1.138(3) ?
C22 O22 1.134(3) ?
C23 O23 1.133(3) ?
O24 C24 1.138(3) ?
